data_4023151
loop_
_publ_author_name
'Avedis Karadeolian'
'Michael A. Kerr'

_publ_section_title
;
 Examination of Homo-[3 + 2]-Dipolar Cycloaddition:
 Mechanistic Insight into Regio- and Diastereoselectivity
;
_journal_name_full 'Journal of Organic Chemistry'
_journal_page_first 10251
_journal_page_last 10253
_journal_paper_doi 10.1021/jo702073w
_journal_volume 72
_journal_year 2007
_chemical_formula_moiety 'C28 H29 N O5'
_chemical_formula_sum 'C28 H29 N O5'
_chemical_formula_weight 459.52
_chemical_name_systematic
; 
 ? 
;
_space_group_IT_number 14
_symmetry_cell_setting monoclinic
_symmetry_space_group_name_Hall '-P 2yn'
_symmetry_space_group_name_H-M 'P 1 21/n 1'
_atom_sites_solution_hydrogens geom
_atom_sites_solution_primary direct
_atom_sites_solution_secondary difmap
_audit_creation_method SHELXL-97
_cell_angle_alpha 90.00
_cell_angle_beta 96.144(2)
_cell_angle_gamma 90.00
_cell_formula_units_Z 4
_cell_length_a 15.4820(4)
_cell_length_b 9.2541(3)
_cell_length_c 17.6066(7)
_cell_measurement_reflns_used 8773
_cell_measurement_temperature 298(2)
_cell_measurement_theta_max 27.48
_cell_measurement_theta_min 1.70
_cell_volume 2508.04(14)
_computing_cell_refinement 'DENZO-SMN (Otwinowski & Minor, 1997)'
_computing_data_collection 'COLLECT (Nonius, 1997-2001)'
_computing_data_reduction DENZO-SMN
_computing_molecular_graphics 'SHELXTL/PC (Sheldrick, 2001)'
_computing_publication_material SHELXTL/PC
_computing_structure_refinement 'SHELXL-97 (Sheldrick, 1997)'
_computing_structure_solution 'SHELXS-97 (Sheldrick, 1997)'
_diffrn_ambient_temperature 298(2)
_diffrn_measured_fraction_theta_full 0.994
_diffrn_measured_fraction_theta_max 0.994
_diffrn_measurement_device_type 'Nonius Kappa-CCD'
_diffrn_measurement_method '\f scans, and \w scans with \k offsets'
_diffrn_radiation_monochromator graphite
_diffrn_radiation_source 'fine-focus sealed tube'
_diffrn_radiation_type MoK\a
_diffrn_radiation_wavelength 0.71073
_diffrn_reflns_av_R_equivalents 0.058
_diffrn_reflns_av_sigmaI/netI 0.0476
_diffrn_reflns_limit_h_max 18
_diffrn_reflns_limit_h_min -18
_diffrn_reflns_limit_k_max 10
_diffrn_reflns_limit_k_min -11
_diffrn_reflns_limit_l_max 20
_diffrn_reflns_limit_l_min -20
_diffrn_reflns_number 23584
_diffrn_reflns_theta_full 25.03
_diffrn_reflns_theta_max 25.03
_diffrn_reflns_theta_min 2.65
_diffrn_standards_number 0
_exptl_absorpt_coefficient_mu 0.083
_exptl_absorpt_correction_T_max 0.9835
_exptl_absorpt_correction_T_min 0.9364
_exptl_absorpt_correction_type multi-scan
_exptl_absorpt_process_details 'DENZO-SMN (Otwinowski & Minor, 1997)'
_exptl_crystal_colour colourless
_exptl_crystal_density_diffrn 1.217
_exptl_crystal_density_method 'not measured'
_exptl_crystal_description rod
_exptl_crystal_F_000 976
_exptl_crystal_size_max 0.80
_exptl_crystal_size_mid 0.25
_exptl_crystal_size_min 0.20
_refine_diff_density_max 0.248
_refine_diff_density_min -0.256
_refine_diff_density_rms 0.035
_refine_ls_extinction_coef 0.017(3)
_refine_ls_extinction_expression Fc^*^=kFc[1+0.001xFc^2^\l^3^/sin(2\q)]^-1/4^
_refine_ls_extinction_method SHELXL
_refine_ls_goodness_of_fit_ref 1.033
_refine_ls_hydrogen_treatment constr
_refine_ls_matrix_type full
_refine_ls_number_parameters 272
_refine_ls_number_reflns 4409
_refine_ls_number_restraints 0
_refine_ls_restrained_S_all 1.033
_refine_ls_R_factor_all 0.0980
_refine_ls_R_factor_gt 0.0616
_refine_ls_shift/su_max 0.000
_refine_ls_shift/su_mean 0.000
_refine_ls_structure_factor_coef Fsqd
_refine_ls_weighting_details 'calc w=1/[\s^2^(Fo^2^)+(0.0723P)^2^+0.9864P] where P=(Fo^2^+2Fc^2^)/3'
_refine_ls_weighting_scheme calc
_refine_ls_wR_factor_gt 0.1508
_refine_ls_wR_factor_ref 0.1700
_reflns_number_gt 2866
_reflns_number_total 4409
_reflns_threshold_expression I>2\s(I)
_cod_data_source_file jo702073w-File003.cif
_cod_data_source_block 06146
_cod_depositor_comments
;
The following automatic conversions were performed:
'_symmetry_cell_setting' value 'Monoclinic' changed to 'monoclinic'
according to '/home/saulius/struct/CIF-dictionaries/cif_core.dic'
dictionary named 'cif_core.dic' version 2.4.1 from 2010-06-29.

Automatic conversion script
Id: cif_fix_enum 1527 2010-12-29 10:47:43Z saulius 
;
_cod_original_sg_symbol_H-M 'P 21/n'
_cod_database_code 4023151

loop_
_symmetry_equiv_pos_as_xyz
'x, y, z'
'-x+1/2, y+1/2, -z+1/2'
'-x, -y, -z'
'x-1/2, -y-1/2, z-1/2'

loop_
_atom_site_label
_atom_site_type_symbol
_atom_site_fract_x
_atom_site_fract_y
_atom_site_fract_z
_atom_site_U_iso_or_equiv
_atom_site_adp_type
_atom_site_occupancy
_atom_site_symmetry_multiplicity
_atom_site_calc_flag
_atom_site_refinement_flags
O1 O 0.95615(9) 0.18838(17) 0.12365(9) 0.0515(5) Uani 1 1 d .
N2 N 1.02874(11) 0.2850(2) 0.14579(11) 0.0488(5) Uani 1 1 d .
C3 C 1.00477(14) 0.3798(3) 0.20733(13) 0.0491(6) Uani 1 1 d .
H3A H 1.0542 0.4452 0.2188 0.059 Uiso 1 1 calc R
C4 C 0.92827(14) 0.4774(2) 0.17253(13) 0.0468(6) Uani 1 1 d .
C5 C 0.85442(14) 0.3865(3) 0.12877(13) 0.0485(6) Uani 1 1 d .
H5A H 0.8258 0.3339 0.1674 0.058 Uiso 1 1 calc R
C6 C 0.89193(13) 0.2734(3) 0.07896(13) 0.0466(6) Uani 1 1 d .
H6A H 0.9194 0.3224 0.0384 0.056 Uiso 1 1 calc R
C21 C 1.10157(14) 0.1885(3) 0.16904(16) 0.0603(7) Uani 1 1 d .
H21A H 1.1023 0.1109 0.1321 0.072 Uiso 1 1 calc R
H21B H 1.0934 0.1457 0.2181 0.072 Uiso 1 1 calc R
C22 C 1.18791(8) 0.26660(19) 0.17527(10) 0.0572(7) Uani 1 1 d G
C23 C 1.20389(10) 0.3736(2) 0.12315(10) 0.0675(8) Uani 1 1 d G
H23A H 1.1597 0.4038 0.0867 0.081 Uiso 1 1 calc R
C24 C 1.28597(12) 0.4353(2) 0.12550(12) 0.0801(9) Uani 1 1 d G
H24A H 1.2967 0.5069 0.0906 0.096 Uiso 1 1 calc R
C25 C 1.35208(8) 0.3901(2) 0.17997(13) 0.0871(10) Uani 1 1 d G
H25A H 1.4070 0.4314 0.1815 0.104 Uiso 1 1 calc R
C26 C 1.33610(10) 0.2831(3) 0.23209(12) 0.0903(11) Uani 1 1 d G
H26A H 1.3803 0.2529 0.2685 0.108 Uiso 1 1 calc R
C27 C 1.25401(12) 0.2214(2) 0.22974(10) 0.0760(9) Uani 1 1 d G
H27A H 1.2433 0.1498 0.2646 0.091 Uiso 1 1 calc R
C31 C 0.99126(12) 0.3072(2) 0.28336(8) 0.0569(7) Uani 1 1 d G
C32 C 0.93103(12) 0.1982(2) 0.29099(10) 0.0697(8) Uani 1 1 d G
H32A H 0.8957 0.1656 0.2484 0.084 Uiso 1 1 calc R
C33 C 0.92361(13) 0.1378(2) 0.36230(12) 0.0834(9) Uani 1 1 d G
H33A H 0.8833 0.0649 0.3674 0.100 Uiso 1 1 calc R
C34 C 0.97642(17) 0.1865(3) 0.42598(9) 0.1027(12) Uani 1 1 d G
H34A H 0.9715 0.1461 0.4737 0.123 Uiso 1 1 calc R
C35 C 1.03665(17) 0.2955(3) 0.41835(9) 0.1309(17) Uani 1 1 d G
H35A H 1.0720 0.3281 0.4610 0.157 Uiso 1 1 calc R
C36 C 1.04407(14) 0.3558(2) 0.34704(11) 0.1012(13) Uani 1 1 d G
H36A H 1.0844 0.4288 0.3419 0.121 Uiso 1 1 calc R
C41 C 0.89138(18) 0.5576(3) 0.23753(16) 0.0625(7) Uani 1 1 d .
O42 O 0.82056(13) 0.5425(2) 0.25695(12) 0.0846(7) Uani 1 1 d .
O43 O 0.95108(14) 0.6461(2) 0.27236(13) 0.0907(7) Uani 1 1 d .
C44 C 0.9256(3) 0.7248(5) 0.3373(3) 0.163(2) Uani 1 1 d .
H44A H 0.9729 0.7847 0.3583 0.245 Uiso 1 1 calc R
H44B H 0.9108 0.6577 0.3754 0.245 Uiso 1 1 calc R
H44C H 0.8761 0.7843 0.3213 0.245 Uiso 1 1 calc R
C45 C 0.96513(15) 0.5924(3) 0.12194(14) 0.0510(6) Uani 1 1 d .
O46 O 1.03517(12) 0.5907(2) 0.10073(13) 0.0831(7) Uani 1 1 d .
O47 O 0.91014(12) 0.6981(2) 0.10502(13) 0.0845(7) Uani 1 1 d .
C48 C 0.9385(2) 0.8145(3) 0.0589(2) 0.0937(11) Uani 1 1 d .
H48A H 0.8933 0.8856 0.0508 0.141 Uiso 1 1 calc R
H48B H 0.9514 0.7770 0.0105 0.141 Uiso 1 1 calc R
H48C H 0.9897 0.8582 0.0847 0.141 Uiso 1 1 calc R
C51 C 0.78405(17) 0.4727(3) 0.08159(18) 0.0718(8) Uani 1 1 d .
H51A H 0.7407 0.4078 0.0581 0.108 Uiso 1 1 calc R
H51B H 0.8094 0.5258 0.0427 0.108 Uiso 1 1 calc R
H51C H 0.7576 0.5388 0.1142 0.108 Uiso 1 1 calc R
C61 C 0.82557(9) 0.16725(16) 0.04290(9) 0.0483(6) Uani 1 1 d G
C62 C 0.81429(11) 0.15268(19) -0.03611(8) 0.0600(7) Uani 1 1 d G
H62A H 0.8449 0.2119 -0.0664 0.072 Uiso 1 1 calc R
C63 C 0.75718(12) 0.0496(2) -0.06982(8) 0.0752(9) Uani 1 1 d G
H63A H 0.7496 0.0398 -0.1227 0.090 Uiso 1 1 calc R
C64 C 0.71136(11) -0.03897(19) -0.02451(11) 0.0771(9) Uani 1 1 d G
H64A H 0.6731 -0.1080 -0.0471 0.092 Uiso 1 1 calc R
C65 C 0.72264(11) -0.02440(18) 0.05450(11) 0.0708(8) Uani 1 1 d G
H65A H 0.6920 -0.0836 0.0848 0.085 Uiso 1 1 calc R
C66 C 0.77975(11) 0.07871(19) 0.08821(7) 0.0604(7) Uani 1 1 d G
H66A H 0.7873 0.0885 0.1411 0.072 Uiso 1 1 calc R

loop_
_atom_site_aniso_label
_atom_site_aniso_U_11
_atom_site_aniso_U_22
_atom_site_aniso_U_33
_atom_site_aniso_U_23
_atom_site_aniso_U_13
_atom_site_aniso_U_12
O1 0.0413(8) 0.0487(10) 0.0641(11) -0.0041(8) 0.0036(7) -0.0010(7)
N2 0.0389(10) 0.0496(12) 0.0583(13) -0.0046(10) 0.0070(9) -0.0005(9)
C3 0.0472(13) 0.0493(14) 0.0515(15) -0.0035(12) 0.0088(10) -0.0087(11)
C4 0.0454(12) 0.0459(14) 0.0516(14) -0.0025(11) 0.0171(10) -0.0023(10)
C5 0.0421(12) 0.0485(14) 0.0567(15) -0.0020(11) 0.0141(11) 0.0014(10)
C6 0.0393(12) 0.0534(14) 0.0480(14) -0.0013(11) 0.0096(10) 0.0016(11)
C21 0.0477(14) 0.0592(16) 0.0740(18) 0.0063(14) 0.0062(12) 0.0068(12)
C22 0.0463(13) 0.0631(17) 0.0615(16) -0.0089(14) 0.0031(12) 0.0074(12)
C23 0.0502(14) 0.079(2) 0.0726(19) 0.0038(16) 0.0048(13) -0.0026(14)
C24 0.0575(16) 0.090(2) 0.095(2) -0.0034(19) 0.0173(16) -0.0091(16)
C25 0.0490(16) 0.099(3) 0.113(3) -0.033(2) 0.0074(17) -0.0043(17)
C26 0.0534(18) 0.107(3) 0.104(3) -0.016(2) -0.0195(17) 0.0125(18)
C27 0.0618(17) 0.088(2) 0.075(2) 0.0015(17) -0.0053(14) 0.0101(16)
C31 0.0605(15) 0.0601(16) 0.0512(15) 0.0038(13) 0.0110(12) -0.0066(13)
C32 0.0665(17) 0.0740(19) 0.0693(19) 0.0124(15) 0.0108(14) -0.0156(15)
C33 0.083(2) 0.080(2) 0.091(2) 0.0238(19) 0.0289(18) -0.0101(17)
C34 0.127(3) 0.122(3) 0.061(2) 0.026(2) 0.018(2) -0.012(3)
C35 0.164(4) 0.162(4) 0.063(2) 0.025(2) -0.004(2) -0.074(3)
C36 0.119(3) 0.127(3) 0.0541(19) 0.0158(19) -0.0071(18) -0.057(2)
C41 0.0695(17) 0.0561(17) 0.0666(18) -0.0126(14) 0.0287(14) -0.0109(14)
O42 0.0776(13) 0.0910(15) 0.0944(16) -0.0315(12) 0.0520(12) -0.0183(11)
O43 0.0971(15) 0.0900(15) 0.0936(16) -0.0481(13) 0.0503(12) -0.0389(13)
C44 0.175(4) 0.168(4) 0.166(4) -0.124(4) 0.110(4) -0.092(4)
C45 0.0486(14) 0.0468(14) 0.0599(16) -0.0022(12) 0.0172(11) 0.0039(11)
O46 0.0612(12) 0.0775(14) 0.1177(18) 0.0394(12) 0.0428(11) 0.0170(10)
O47 0.0705(12) 0.0581(12) 0.1335(19) 0.0282(12) 0.0511(12) 0.0210(10)
C48 0.082(2) 0.0608(19) 0.145(3) 0.043(2) 0.046(2) 0.0205(16)
C51 0.0532(15) 0.0687(19) 0.093(2) -0.0053(16) 0.0048(14) 0.0140(14)
C61 0.0406(12) 0.0529(14) 0.0522(15) -0.0084(12) 0.0081(10) 0.0038(11)
C62 0.0491(14) 0.0734(18) 0.0578(17) -0.0079(14) 0.0069(12) 0.0050(13)
C63 0.0624(17) 0.091(2) 0.0700(19) -0.0207(18) -0.0030(15) 0.0060(17)
C64 0.0560(16) 0.071(2) 0.101(3) -0.0261(18) -0.0066(16) -0.0029(15)
C65 0.0546(15) 0.0687(19) 0.090(2) -0.0083(17) 0.0141(14) -0.0096(14)
C66 0.0534(14) 0.0665(17) 0.0632(17) -0.0112(14) 0.0158(12) -0.0091(13)

loop_
_atom_type_symbol
_atom_type_description
_atom_type_scat_dispersion_real
_atom_type_scat_dispersion_imag
_atom_type_scat_source
C C 0.0033 0.0016 'International Tables Vol C Tables 4.2.6.8 and 6.1.1.4'
H H 0.0000 0.0000 'International Tables Vol C Tables 4.2.6.8 and 6.1.1.4'
N N 0.0061 0.0033 'International Tables Vol C Tables 4.2.6.8 and 6.1.1.4'
O O 0.0106 0.0060 'International Tables Vol C Tables 4.2.6.8 and 6.1.1.4'

loop_
_geom_angle_atom_site_label_1
_geom_angle_atom_site_label_2
_geom_angle_atom_site_label_3
_geom_angle
C6 O1 N2 106.26(15)
O1 N2 C21 104.48(17)
O1 N2 C3 108.34(15)
C21 N2 C3 113.93(19)
N2 C3 C31 116.77(19)
N2 C3 C4 107.24(18)
C31 C3 C4 115.33(18)
N2 C3 H3A 105.5
C31 C3 H3A 105.5
C4 C3 H3A 105.5
C41 C4 C45 106.88(19)
C41 C4 C5 108.68(18)
C45 C4 C5 112.74(19)
C41 C4 C3 108.4(2)
C45 C4 C3 108.36(17)
C5 C4 C3 111.56(18)
C6 C5 C51 109.9(2)
C6 C5 C4 110.63(17)
C51 C5 C4 115.6(2)
C6 C5 H5A 106.7
C51 C5 H5A 106.7
C4 C5 H5A 106.7
O1 C6 C61 105.92(17)
O1 C6 C5 110.24(18)
C61 C6 C5 113.91(16)
O1 C6 H6A 108.9
C61 C6 H6A 108.9
C5 C6 H6A 108.9
N2 C21 C22 112.18(19)
N2 C21 H21A 109.2
C22 C21 H21A 109.2
N2 C21 H21B 109.2
C22 C21 H21B 109.2
H21A C21 H21B 107.9
C23 C22 C27 120.0
C23 C22 C21 120.70(14)
C27 C22 C21 119.06(14)
C22 C23 C24 120.0
C22 C23 H23A 120.0
C24 C23 H23A 120.0
C25 C24 C23 120.0
C25 C24 H24A 120.0
C23 C24 H24A 120.0
C26 C25 C24 120.0
C26 C25 H25A 120.0
C24 C25 H25A 120.0
C25 C26 C27 120.0
C25 C26 H26A 120.0
C27 C26 H26A 120.0
C26 C27 C22 120.0
C26 C27 H27A 120.0
C22 C27 H27A 120.0
C32 C31 C36 120.0
C32 C31 C3 123.95(14)
C36 C31 C3 116.05(14)
C31 C32 C33 120.0
C31 C32 H32A 120.0
C33 C32 H32A 120.0
C34 C33 C32 120.0
C34 C33 H33A 120.0
C32 C33 H33A 120.0
C35 C34 C33 120.0
C35 C34 H34A 120.0
C33 C34 H34A 120.0
C34 C35 C36 120.0
C34 C35 H35A 120.0
C36 C35 H35A 120.0
C35 C36 C31 120.0
C35 C36 H36A 120.0
C31 C36 H36A 120.0
O42 C41 O43 123.6(2)
O42 C41 C4 126.1(2)
O43 C41 C4 110.3(2)
C41 O43 C44 116.0(2)
O43 C44 H44A 109.5
O43 C44 H44B 109.5
H44A C44 H44B 109.5
O43 C44 H44C 109.5
H44A C44 H44C 109.5
H44B C44 H44C 109.5
O46 C45 O47 122.2(2)
O46 C45 C4 125.7(2)
O47 C45 C4 112.11(19)
C45 O47 C48 117.08(19)
O47 C48 H48A 109.5
O47 C48 H48B 109.5
H48A C48 H48B 109.5
O47 C48 H48C 109.5
H48A C48 H48C 109.5
H48B C48 H48C 109.5
C5 C51 H51A 109.5
C5 C51 H51B 109.5
H51A C51 H51B 109.5
C5 C51 H51C 109.5
H51A C51 H51C 109.5
H51B C51 H51C 109.5
C62 C61 C66 120.0
C62 C61 C6 119.38(13)
C66 C61 C6 120.51(13)
C61 C62 C63 120.0
C61 C62 H62A 120.0
C63 C62 H62A 120.0
C64 C63 C62 120.0
C64 C63 H63A 120.0
C62 C63 H63A 120.0
C63 C64 C65 120.0
C63 C64 H64A 120.0
C65 C64 H64A 120.0
C64 C65 C66 120.0
C64 C65 H65A 120.0
C66 C65 H65A 120.0
C65 C66 C61 120.0
C65 C66 H66A 120.0
C61 C66 H66A 120.0

loop_
_geom_bond_atom_site_label_1
_geom_bond_atom_site_label_2
_geom_bond_distance
O1 C6 1.435(3)
O1 N2 1.456(2)
N2 C21 1.462(3)
N2 C3 1.472(3)
C3 C31 1.532(3)
C3 C4 1.562(3)
C3 H3A 0.9800
C4 C41 1.525(3)
C4 C45 1.536(3)
C4 C5 1.556(3)
C5 C6 1.520(3)
C5 C51 1.523(3)
C5 H5A 0.9800
C6 C61 1.511(2)
C6 H6A 0.9800
C21 C22 1.513(3)
C21 H21A 0.9700
C21 H21B 0.9700
C22 C23 1.3900
C22 C27 1.3900
C23 C24 1.3900
C23 H23A 0.9300
C24 C25 1.3900
C24 H24A 0.9300
C25 C26 1.3900
C25 H25A 0.9300
C26 C27 1.3900
C26 H26A 0.9300
C27 H27A 0.9300
C31 C32 1.3900
C31 C36 1.3900
C32 C33 1.3900
C32 H32A 0.9300
C33 C34 1.3900
C33 H33A 0.9300
C34 C35 1.3900
C34 H34A 0.9300
C35 C36 1.3900
C35 H35A 0.9300
C36 H36A 0.9300
C41 O42 1.191(3)
C41 O43 1.334(3)
O43 C44 1.446(4)
C44 H44A 0.9600
C44 H44B 0.9600
C44 H44C 0.9600
C45 O46 1.184(3)
C45 O47 1.310(3)
O47 C48 1.445(3)
C48 H48A 0.9600
C48 H48B 0.9600
C48 H48C 0.9600
C51 H51A 0.9600
C51 H51B 0.9600
C51 H51C 0.9600
C61 C62 1.3900
C61 C66 1.3900
C62 C63 1.3900
C62 H62A 0.9300
C63 C64 1.3900
C63 H63A 0.9300
C64 C65 1.3900
C64 H64A 0.9300
C65 C66 1.3900
C65 H65A 0.9300
C66 H66A 0.9300

loop_
_geom_torsion_atom_site_label_1
_geom_torsion_atom_site_label_2
_geom_torsion_atom_site_label_3
_geom_torsion_atom_site_label_4
_geom_torsion
C6 O1 N2 C21 -162.54(18)
C6 O1 N2 C3 75.7(2)
O1 N2 C3 C31 65.6(2)
C21 N2 C3 C31 -50.2(2)
O1 N2 C3 C4 -65.6(2)
C21 N2 C3 C4 178.58(18)
N2 C3 C4 C41 170.07(18)
C31 C3 C4 C41 38.1(3)
N2 C3 C4 C45 -74.3(2)
C31 C3 C4 C45 153.77(19)
N2 C3 C4 C5 50.4(2)
C31 C3 C4 C5 -81.5(2)
C41 C4 C5 C6 -163.9(2)
C45 C4 C5 C6 77.8(2)
C3 C4 C5 C6 -44.4(3)
C41 C4 C5 C51 70.4(3)
C45 C4 C5 C51 -47.9(3)
C3 C4 C5 C51 -170.1(2)
N2 O1 C6 C61 168.68(15)
N2 O1 C6 C5 -67.7(2)
C51 C5 C6 O1 -178.00(19)
C4 C5 C6 O1 53.2(2)
C51 C5 C6 C61 -59.1(3)
C4 C5 C6 C61 172.08(18)
O1 N2 C21 C22 165.67(18)
C3 N2 C21 C22 -76.3(2)
N2 C21 C22 C23 -38.2(3)
N2 C21 C22 C27 147.48(17)
C27 C22 C23 C24 0.0
C21 C22 C23 C24 -174.31(19)
C22 C23 C24 C25 0.0
C23 C24 C25 C26 0.0
C24 C25 C26 C27 0.0
C25 C26 C27 C22 0.0
C23 C22 C27 C26 0.0
C21 C22 C27 C26 174.40(18)
N2 C3 C31 C32 -58.4(2)
C4 C3 C31 C32 68.9(2)
N2 C3 C31 C36 121.24(18)
C4 C3 C31 C36 -111.46(19)
C36 C31 C32 C33 0.0
C3 C31 C32 C33 179.6(2)
C31 C32 C33 C34 0.0
C32 C33 C34 C35 0.0
C33 C34 C35 C36 0.0
C34 C35 C36 C31 0.0
C32 C31 C36 C35 0.0
C3 C31 C36 C35 -179.63(19)
C45 C4 C41 O42 129.0(3)
C5 C4 C41 O42 7.1(4)
C3 C4 C41 O42 -114.4(3)
C45 C4 C41 O43 -52.9(3)
C5 C4 C41 O43 -174.8(2)
C3 C4 C41 O43 63.8(3)
O42 C41 O43 C44 0.5(5)
C4 C41 O43 C44 -177.6(3)
C41 C4 C45 O46 130.3(3)
C5 C4 C45 O46 -110.3(3)
C3 C4 C45 O46 13.7(3)
C41 C4 C45 O47 -48.4(3)
C5 C4 C45 O47 70.9(3)
C3 C4 C45 O47 -165.1(2)
O46 C45 O47 C48 -0.1(4)
C4 C45 O47 C48 178.7(3)
O1 C6 C61 C62 -115.95(15)
C5 C6 C61 C62 122.72(18)
O1 C6 C61 C66 60.27(18)
C5 C6 C61 C66 -61.1(2)
C66 C61 C62 C63 0.0
C6 C61 C62 C63 176.24(16)
C61 C62 C63 C64 0.0
C62 C63 C64 C65 0.0
C63 C64 C65 C66 0.0
C64 C65 C66 C61 0.0
C62 C61 C66 C65 0.0
C6 C61 C66 C65 -176.20(16)
